data_7129808
loop_
_publ_author_name
'Shlian, Daniel G.'
'Amemiya, Erika'
'Parkin, Gerard'

_publ_section_title
;
 Synthesis of bis(2-pyridylthio)methyl zinc hydride and catalytic
 hydrosilylation and hydroboration of CO2
;
_journal_name_full 'Chemical Communications'
_journal_paper_doi 10.1039/D1CC06963B
_journal_year 2022
_chemical_formula_sum 'C12 H12 N2 S2 Zn'
_chemical_formula_weight 313.73
_space_group_crystal_system monoclinic
_space_group_IT_number 14
_space_group_name_Hall '-P 2ybc'
_space_group_name_H-M_alt 'P 1 21/c 1'
_atom_sites_solution_hydrogens mixed
_audit_creation_method SHELXL-2014/7
_audit_update_record
;
2021-12-07 deposited with the CCDC.	2022-02-04 downloaded from the CCDC.
;
_cell_angle_alpha 90
_cell_angle_beta 91.619(2)
_cell_angle_gamma 90
_cell_formula_units_Z 4
_cell_length_a 9.8784(15)
_cell_length_b 7.7634(12)
_cell_length_c 17.249(3)
_cell_measurement_reflns_used 6812
_cell_measurement_temperature 210(2)
_cell_measurement_theta_max 29.87
_cell_measurement_theta_min 2.36
_cell_volume 1322.3(4)
_computing_cell_refinement 'Bruker SAINT'
_computing_data_collection 'Bruker APEX2'
_computing_data_reduction 'Bruker SAINT'
_computing_molecular_graphics 'Bruker SHELXTL'
_computing_publication_material 'Bruker SHELXTL'
_computing_structure_refinement 'SHELXL-2014/7 (Sheldrick, 2014)'
_computing_structure_solution 'SHELXS-97 (Sheldrick 2008)'
_diffrn_ambient_temperature 210(2)
_diffrn_measured_fraction_theta_full 1.000
_diffrn_measured_fraction_theta_max 1.000
_diffrn_measurement_device_type 'Bruker APEX-II CCD'
_diffrn_measurement_method '\f and \w scans'
_diffrn_radiation_type MoK\a
_diffrn_radiation_wavelength 0.71073
_diffrn_reflns_av_R_equivalents 0.0871
_diffrn_reflns_av_unetI/netI 0.0752
_diffrn_reflns_Laue_measured_fraction_full 1.000
_diffrn_reflns_Laue_measured_fraction_max 1.000
_diffrn_reflns_limit_h_max 12
_diffrn_reflns_limit_h_min -12
_diffrn_reflns_limit_k_max 9
_diffrn_reflns_limit_k_min -9
_diffrn_reflns_limit_l_max 21
_diffrn_reflns_limit_l_min -21
_diffrn_reflns_number 13560
_diffrn_reflns_point_group_measured_fraction_full 1.000
_diffrn_reflns_point_group_measured_fraction_max 1.000
_diffrn_reflns_theta_full 25.000
_diffrn_reflns_theta_max 26.370
_diffrn_reflns_theta_min 2.062
_exptl_absorpt_coefficient_mu 2.150
_exptl_absorpt_correction_T_max 0.7112
_exptl_absorpt_correction_T_min 0.4684
_exptl_absorpt_correction_type empirical
_exptl_absorpt_process_details sadabs
_exptl_crystal_colour colorless
_exptl_crystal_density_diffrn 1.576
_exptl_crystal_description prism
_exptl_crystal_F_000 640
_exptl_crystal_size_max 0.430
_exptl_crystal_size_mid 0.390
_exptl_crystal_size_min 0.310
_refine_diff_density_max 0.642
_refine_diff_density_min -0.566
_refine_diff_density_rms 0.147
_refine_ls_extinction_method none
_refine_ls_goodness_of_fit_ref 1.038
_refine_ls_hydrogen_treatment mixed
_refine_ls_matrix_type full
_refine_ls_number_parameters 159
_refine_ls_number_reflns 2707
_refine_ls_number_restraints 0
_refine_ls_restrained_S_all 1.038
_refine_ls_R_factor_all 0.0671
_refine_ls_R_factor_gt 0.0627
_refine_ls_shift/su_max 0.001
_refine_ls_shift/su_mean 0.000
_refine_ls_structure_factor_coef Fsqd
_refine_ls_weighting_details 'w=1/[\s^2^(Fo^2^)+(0.1301P)^2^] where P=(Fo^2^+2Fc^2^)/3'
_refine_ls_weighting_scheme calc
_refine_ls_wR_factor_gt 0.1698
_refine_ls_wR_factor_ref 0.1755
_reflns_Friedel_coverage 0.000
_reflns_number_gt 2389
_reflns_number_total 2707
_reflns_threshold_expression 'I > 2\s(I)'
_cod_data_source_file d1cc06963b2.cif
_cod_data_source_block bzms10
_cod_original_cell_volume 1322.3(3)
_cod_original_sg_symbol_H-M 'P 21/c'
_cod_database_code 7129808
_shelx_shelxl_version_number 2014/7
_shelx_space_group_comment
; 
The symmetry employed for this shelxl refinement is uniquely defined 
by the following loop, which should always be used as a source of 
symmetry information in preference to the above space-group names. 
They are only intended as comments. 
;
_shelx_estimated_absorpt_t_min 0.458
_shelx_estimated_absorpt_t_max 0.555

loop_
_space_group_symop_operation_xyz
'x, y, z'
'-x, y+1/2, -z+1/2'
'-x, -y, -z'
'x, -y-1/2, z-1/2'

loop_
_atom_site_label
_atom_site_type_symbol
_atom_site_fract_x
_atom_site_fract_y
_atom_site_fract_z
_atom_site_U_iso_or_equiv
_atom_site_adp_type
_atom_site_occupancy
_atom_site_site_symmetry_order
_atom_site_calc_flag
_atom_site_refinement_flags_posn
_atom_site_refinement_flags_adp
_atom_site_refinement_flags_occupancy
_atom_site_disorder_assembly
_atom_site_disorder_group
Zn Zn 0.71455(4) 0.13888(5) 0.64503(2) 0.0361(2) Uani 1 1 d . . . . .
S1 S 0.97281(10) 0.27425(17) 0.56033(6) 0.0583(4) Uani 1 1 d . . . . .
S2 S 0.75473(12) 0.11050(13) 0.46472(6) 0.0484(3) Uani 1 1 d . . . . .
N1 N 0.8108(3) 0.3751(4) 0.67430(17) 0.0354(7) Uani 1 1 d . . . . .
N2 N 0.5694(3) 0.2293(3) 0.56189(15) 0.0331(6) Uani 1 1 d . . . . .
C1 C 0.8458(4) 0.1081(5) 0.5556(2) 0.0442(9) Uani 1 1 d . . . . .
C2 C 0.6361(4) 0.0334(5) 0.7384(2) 0.0456(8) Uani 1 1 d . . . . .
H2A H 0.5492 0.0861 0.7481 0.068 Uiso 1 1 calc R U . . .
H2B H 0.6969 0.0517 0.7828 0.068 Uiso 1 1 calc R U . . .
H2C H 0.6239 -0.0892 0.7300 0.068 Uiso 1 1 calc R U . . .
C11 C 0.9170(3) 0.4171(5) 0.6316(2) 0.0419(8) Uani 1 1 d . . . . .
C12 C 0.9873(4) 0.5714(7) 0.6443(2) 0.0614(12) Uani 1 1 d . . . . .
H12A H 1.0606 0.6010 0.6134 0.074 Uiso 1 1 calc R U . . .
C13 C 0.9474(5) 0.6791(7) 0.7026(3) 0.0634(12) Uani 1 1 d . . . . .
H13A H 0.9920 0.7846 0.7112 0.076 Uiso 1 1 calc R U . . .
C14 C 0.8418(5) 0.6313(6) 0.7483(3) 0.0588(12) Uani 1 1 d . . . . .
H14A H 0.8158 0.7011 0.7899 0.071 Uiso 1 1 calc R U . . .
C15 C 0.7755(4) 0.4808(5) 0.7322(2) 0.0446(8) Uani 1 1 d . . . . .
H15A H 0.7021 0.4496 0.7627 0.054 Uiso 1 1 calc R U . . .
C21 C 0.5974(4) 0.1981(4) 0.48806(19) 0.0374(7) Uani 1 1 d . . . . .
C22 C 0.5034(5) 0.2312(5) 0.4280(2) 0.0550(11) Uani 1 1 d . . . . .
H22A H 0.5237 0.2045 0.3765 0.066 Uiso 1 1 calc R U . . .
C23 C 0.3818(5) 0.3028(6) 0.4450(3) 0.0631(13) Uani 1 1 d . . . . .
H23A H 0.3176 0.3262 0.4052 0.076 Uiso 1 1 calc R U . . .
C24 C 0.3536(4) 0.3404(5) 0.5206(3) 0.0600(13) Uani 1 1 d . . . . .
H24A H 0.2711 0.3925 0.5330 0.072 Uiso 1 1 calc R U . . .
C25 C 0.4491(4) 0.3002(5) 0.5783(2) 0.0447(8) Uani 1 1 d . . . . .
H25A H 0.4293 0.3231 0.6303 0.054 Uiso 1 1 calc R U . . .
H1 H 0.886(4) 0.013(6) 0.562(2) 0.045(11) Uiso 1 1 d . . . . .

loop_
_atom_site_aniso_label
_atom_site_aniso_U_11
_atom_site_aniso_U_22
_atom_site_aniso_U_33
_atom_site_aniso_U_23
_atom_site_aniso_U_13
_atom_site_aniso_U_12
Zn 0.0406(3) 0.0384(3) 0.0297(3) 0.00441(13) 0.0097(2) 0.00152(15)
S1 0.0369(5) 0.0937(9) 0.0452(6) -0.0053(5) 0.0165(4) -0.0060(5)
S2 0.0656(7) 0.0462(5) 0.0343(5) -0.0113(4) 0.0173(4) -0.0063(4)
N1 0.0298(14) 0.0423(16) 0.0342(15) 0.0043(11) 0.0008(11) 0.0032(11)
N2 0.0397(15) 0.0304(13) 0.0293(13) -0.0040(10) 0.0025(11) -0.0016(11)
C1 0.051(2) 0.0421(19) 0.040(2) 0.0065(15) 0.0153(16) 0.0144(17)
C2 0.058(2) 0.048(2) 0.0318(17) 0.0062(15) 0.0099(15) -0.0083(17)
C11 0.0312(16) 0.059(2) 0.0348(17) 0.0073(16) -0.0038(13) -0.0017(16)
C12 0.047(2) 0.090(3) 0.047(2) 0.016(2) -0.0094(18) -0.027(2)
C13 0.065(3) 0.066(3) 0.057(3) -0.004(2) -0.022(2) -0.024(2)
C14 0.058(3) 0.061(3) 0.056(3) -0.0147(19) -0.015(2) -0.0017(19)
C15 0.0360(17) 0.056(2) 0.0413(18) -0.0059(16) -0.0038(14) 0.0075(16)
C21 0.054(2) 0.0227(15) 0.0352(17) -0.0002(12) 0.0016(15) -0.0114(13)
C22 0.078(3) 0.050(2) 0.0362(19) 0.0063(16) -0.0097(19) -0.024(2)
C23 0.067(3) 0.054(2) 0.067(3) 0.012(2) -0.024(2) -0.016(2)
C24 0.038(2) 0.045(2) 0.096(4) 0.005(2) -0.010(2) -0.0070(16)
C25 0.0409(19) 0.0379(18) 0.055(2) -0.0076(16) 0.0003(16) -0.0045(15)

loop_
_atom_type_symbol
_atom_type_description
_atom_type_scat_dispersion_real
_atom_type_scat_dispersion_imag
_atom_type_scat_source
C C 0.0033 0.0016 'International Tables Vol C Tables 4.2.6.8 and 6.1.1.4'
H H 0.0000 0.0000 'International Tables Vol C Tables 4.2.6.8 and 6.1.1.4'
N N 0.0061 0.0033 'International Tables Vol C Tables 4.2.6.8 and 6.1.1.4'
S S 0.1246 0.1234 'International Tables Vol C Tables 4.2.6.8 and 6.1.1.4'
Zn Zn 0.2839 1.4301 'International Tables Vol C Tables 4.2.6.8 and 6.1.1.4'

loop_
_geom_angle_atom_site_label_1
_geom_angle_atom_site_label_2
_geom_angle_atom_site_label_3
_geom_angle
_geom_angle_site_symmetry_1
_geom_angle_site_symmetry_3
_geom_angle_publ_flag
C2 Zn C1 146.09(16) . . ?
C2 Zn N2 114.45(14) . . ?
C1 Zn N2 87.69(14) . . ?
C2 Zn N1 110.27(14) . . ?
C1 Zn N1 89.50(15) . . ?
N2 Zn N1 99.51(10) . . ?
C11 S1 C1 104.60(18) . . ?
C21 S2 C1 103.33(17) . . ?
C11 N1 C15 118.9(3) . . ?
C11 N1 Zn 115.7(3) . . ?
C15 N1 Zn 125.4(3) . . ?
C21 N2 C25 118.9(3) . . ?
C21 N2 Zn 115.6(2) . . ?
C25 N2 Zn 125.3(2) . . ?
S2 C1 S1 111.5(2) . . ?
S2 C1 Zn 110.2(2) . . ?
S1 C1 Zn 109.6(2) . . ?
S2 C1 H1 110(3) . . ?
S1 C1 H1 107(3) . . ?
Zn C1 H1 108(3) . . ?
Zn C2 H2A 109.5 . . ?
Zn C2 H2B 109.5 . . ?
H2A C2 H2B 109.5 . . ?
Zn C2 H2C 109.5 . . ?
H2A C2 H2C 109.5 . . ?
H2B C2 H2C 109.5 . . ?
N1 C11 C12 121.1(4) . . ?
N1 C11 S1 119.8(3) . . ?
C12 C11 S1 119.1(3) . . ?
C13 C12 C11 118.9(4) . . ?
C13 C12 H12A 120.5 . . ?
C11 C12 H12A 120.5 . . ?
C12 C13 C14 119.5(4) . . ?
C12 C13 H13A 120.2 . . ?
C14 C13 H13A 120.2 . . ?
C15 C14 C13 118.7(4) . . ?
C15 C14 H14A 120.6 . . ?
C13 C14 H14A 120.6 . . ?
N1 C15 C14 122.7(4) . . ?
N1 C15 H15A 118.6 . . ?
C14 C15 H15A 118.6 . . ?
N2 C21 C22 121.6(4) . . ?
N2 C21 S2 119.9(3) . . ?
C22 C21 S2 118.5(3) . . ?
C23 C22 C21 119.2(4) . . ?
C23 C22 H22A 120.4 . . ?
C21 C22 H22A 120.4 . . ?
C22 C23 C24 119.7(4) . . ?
C22 C23 H23A 120.2 . . ?
C24 C23 H23A 120.2 . . ?
C23 C24 C25 118.8(4) . . ?
C23 C24 H24A 120.6 . . ?
C25 C24 H24A 120.6 . . ?
N2 C25 C24 121.8(4) . . ?
N2 C25 H25A 119.1 . . ?
C24 C25 H25A 119.1 . . ?

loop_
_geom_bond_atom_site_label_1
_geom_bond_atom_site_label_2
_geom_bond_distance
_geom_bond_site_symmetry_2
_geom_bond_publ_flag
Zn C2 1.984(3) . ?
Zn C1 2.057(4) . ?
Zn N2 2.119(3) . ?
Zn N1 2.120(3) . ?
S1 C11 1.757(4) . ?
S1 C1 1.800(4) . ?
S2 C21 1.754(4) . ?
S2 C1 1.785(4) . ?
N1 C11 1.338(5) . ?
N1 C15 1.346(5) . ?
N2 C21 1.333(4) . ?
N2 C25 1.347(5) . ?
C1 H1 0.84(4) . ?
C2 H2A 0.9700 . ?
C2 H2B 0.9700 . ?
C2 H2C 0.9700 . ?
C11 C12 1.399(6) . ?
C12 C13 1.374(7) . ?
C12 H12A 0.9400 . ?
C13 C14 1.377(7) . ?
C13 H13A 0.9400 . ?
C14 C15 1.365(6) . ?
C14 H14A 0.9400 . ?
C15 H15A 0.9400 . ?
C21 C22 1.395(5) . ?
C22 C23 1.363(8) . ?
C22 H22A 0.9400 . ?
C23 C24 1.372(7) . ?
C23 H23A 0.9400 . ?
C24 C25 1.388(6) . ?
C24 H24A 0.9400 . ?
C25 H25A 0.9400 . ?

loop_
_geom_torsion_atom_site_label_1
_geom_torsion_atom_site_label_2
_geom_torsion_atom_site_label_3
_geom_torsion_atom_site_label_4
_geom_torsion
_geom_torsion_site_symmetry_1
_geom_torsion_site_symmetry_2
_geom_torsion_site_symmetry_3
_geom_torsion_site_symmetry_4
_geom_torsion_publ_flag
C21 S2 C1 S1 -105.9(2) . . . . ?
C21 S2 C1 Zn 16.0(2) . . . . ?
C11 S1 C1 S2 113.3(2) . . . . ?
C11 S1 C1 Zn -9.0(2) . . . . ?
C15 N1 C11 C12 -2.7(5) . . . . ?
Zn N1 C11 C12 178.7(3) . . . . ?
C15 N1 C11 S1 175.5(2) . . . . ?
Zn N1 C11 S1 -3.2(3) . . . . ?
C1 S1 C11 N1 8.0(3) . . . . ?
C1 S1 C11 C12 -173.8(3) . . . . ?
N1 C11 C12 C13 1.3(6) . . . . ?
S1 C11 C12 C13 -176.9(3) . . . . ?
C11 C12 C13 C14 1.5(7) . . . . ?
C12 C13 C14 C15 -2.8(7) . . . . ?
C11 N1 C15 C14 1.3(5) . . . . ?
Zn N1 C15 C14 179.8(3) . . . . ?
C13 C14 C15 N1 1.4(6) . . . . ?
C25 N2 C21 C22 -2.4(5) . . . . ?
Zn N2 C21 C22 172.0(3) . . . . ?
C25 N2 C21 S2 178.5(2) . . . . ?
Zn N2 C21 S2 -7.1(3) . . . . ?
C1 S2 C21 N2 -5.8(3) . . . . ?
C1 S2 C21 C22 175.0(3) . . . . ?
N2 C21 C22 C23 2.3(5) . . . . ?
S2 C21 C22 C23 -178.6(3) . . . . ?
C21 C22 C23 C24 -0.2(6) . . . . ?
C22 C23 C24 C25 -1.6(6) . . . . ?
C21 N2 C25 C24 0.4(5) . . . . ?
Zn N2 C25 C24 -173.4(3) . . . . ?
C23 C24 C25 N2 1.6(6) . . . . ?
